data_1564808
loop_
_publ_author_name
'Hossain, Muhammad Saddam'
'Sindt, Ammon J.'
'Goodlett, Dustin W.'
'Shields, Dylan J.'
'O&#x2019;Connor, Colin J.'
'Antevska, Aleksandra'
'Karakalos, Stavros G.'
'Smith, Mark D.'
'Garashchuk, Sophya'
'Do, Thanh D.'
'Gudmundsdottir, Anna D.'
'Shimizu, Linda S.'

_publ_section_title
;
 Effects of Self-Assembly on the Photogeneration of Radical Cations in
 Halogenated Triphenylamines
;
_journal_issue 36
_journal_name_full 'The Journal of Physical Chemistry C'
_journal_page_first 19991
_journal_page_last 20002
_journal_paper_doi 10.1021/acs.jpcc.1c04933
_journal_volume 125
_journal_year 2021
_chemical_formula_moiety 'C39 H32 Cl2 N4 O'
_chemical_formula_sum 'C39 H32 Cl2 N4 O'
_chemical_formula_weight 643.58
_space_group_crystal_system orthorhombic
_space_group_IT_number 56
_space_group_name_Hall '-P 2ab 2ac'
_space_group_name_H-M_alt 'P c c n'
_atom_sites_solution_hydrogens mixed
_atom_sites_solution_primary dual
_audit_creation_date 2019-06-28
_audit_creation_method
;
Olex2 1.2
(compiled 2018.05.29 svn.r3508 for OlexSys, GUI svn.r5506)
;
_cell_angle_alpha 90
_cell_angle_beta 90
_cell_angle_gamma 90
_cell_formula_units_Z 4
_cell_length_a 18.4725(12)
_cell_length_b 19.8765(13)
_cell_length_c 8.9785(6)
_cell_measurement_reflns_used 9151
_cell_measurement_temperature 100(2)
_cell_measurement_theta_max 26.384
_cell_measurement_theta_min 2.723
_cell_volume 3296.6(4)
_computing_cell_refinement 'SAINT+ Ver. 8.38A (Bruker-AXS, 2016)'
_computing_data_collection 'Bruker APEX3 v2016.5-0 (Bruker, 2016)'
_computing_data_reduction 'SAINT+ Ver. 8.38A (Bruker-AXS, 2016)'
_computing_molecular_graphics 'Olex2 (Dolomanov et al., 2009)'
_computing_publication_material 'Olex2 (Dolomanov et al., 2009)'
_computing_structure_refinement 'XL (Sheldrick, 2008)'
_computing_structure_solution 'XT (Sheldrick, 2015)'
_diffrn_ambient_temperature 100(2)
_diffrn_detector 'Bruker PHOTON-100 area detector'
_diffrn_detector_area_resol_mean 10.4
_diffrn_detector_type 'CMOS area detector'
_diffrn_measured_fraction_theta_full 0.999
_diffrn_measured_fraction_theta_max 0.997
_diffrn_measurement_device 'three-circle diffractometer'
_diffrn_measurement_device_type 'Bruker D8 QUEST'
_diffrn_measurement_method '\w and \f scans'
_diffrn_radiation_monochromator 'mirror optics'
_diffrn_radiation_probe x-ray
_diffrn_radiation_type MoK\a
_diffrn_radiation_wavelength 0.71073
_diffrn_reflns_av_R_equivalents 0.0661
_diffrn_reflns_av_unetI/netI 0.0199
_diffrn_reflns_Laue_measured_fraction_full 0.999
_diffrn_reflns_Laue_measured_fraction_max 0.997
_diffrn_reflns_limit_h_max 23
_diffrn_reflns_limit_h_min -23
_diffrn_reflns_limit_k_max 24
_diffrn_reflns_limit_k_min -24
_diffrn_reflns_limit_l_max 11
_diffrn_reflns_limit_l_min -11
_diffrn_reflns_number 62942
_diffrn_reflns_point_group_measured_fraction_full 0.999
_diffrn_reflns_point_group_measured_fraction_max 0.997
_diffrn_reflns_theta_full 25.242
_diffrn_reflns_theta_max 26.418
_diffrn_reflns_theta_min 1.505
_diffrn_source 'microfocus sealed X-ray tube'
_diffrn_source_type 'Incoatec I\ms'
_diffrn_standards_number 0
_exptl_absorpt_coefficient_mu 0.235
_exptl_absorpt_correction_T_max 0.7454
_exptl_absorpt_correction_T_min 0.6905
_exptl_absorpt_correction_type multi-scan
_exptl_absorpt_process_details
;
SADABS-2016/2 (Bruker,2016/2) was used for absorption correction.
wR2(int) was 0.0974 before and 0.0611 after correction.
The Ratio of minimum to maximum transmission is 0.9263.
The \l/2 correction factor is Not present.
;
_exptl_crystal_colour colourless
_exptl_crystal_colour_primary colourless
_exptl_crystal_density_diffrn 1.297
_exptl_crystal_description needle
_exptl_crystal_F_000 1344
_exptl_crystal_size_max 0.24
_exptl_crystal_size_mid 0.08
_exptl_crystal_size_min 0.06
_refine_diff_density_max 0.269
_refine_diff_density_min -0.378
_refine_diff_density_rms 0.050
_refine_ls_extinction_method none
_refine_ls_goodness_of_fit_ref 1.033
_refine_ls_hydrogen_treatment mixed
_refine_ls_matrix_type full
_refine_ls_number_parameters 286
_refine_ls_number_reflns 3378
_refine_ls_number_restraints 72
_refine_ls_restrained_S_all 1.027
_refine_ls_R_factor_all 0.0562
_refine_ls_R_factor_gt 0.0418
_refine_ls_shift/su_max 0.001
_refine_ls_shift/su_mean 0.000
_refine_ls_structure_factor_coef Fsqd
_refine_ls_weighting_details 'w=1/[\s^2^(Fo^2^)+(0.0536P)^2^+2.1250P] where P=(Fo^2^+2Fc^2^)/3'
_refine_ls_weighting_scheme calc
_refine_ls_wR_factor_gt 0.1028
_refine_ls_wR_factor_ref 0.1131
_reflns_Friedel_coverage 0.000
_reflns_number_gt 2733
_reflns_number_total 3378
_reflns_threshold_expression 'I > 2\s(I)'
_cod_data_source_file jp1c04933_si_002.cif
_cod_data_source_block tpa_cl_la
_cod_depositor_comments
;
The following automatic conversions were performed:

data item '_diffrn_radiation_probe' value 'X-ray' was changed to
'x-ray' in accordance with the
/home/data/users/saulius/crontab/automatic-downloads/current/ACS/lib/dictionaries/cif_core.dic
dictionary named 'cif_core.dic' version 2.4.2 last updated on
2011-04-26.

Automatic conversion script
Id: cif_fix_values 7556 2019-12-06 15:28:31Z antanas 
;
_cod_database_code 1564808
_shelx_shelxl_version_number 2018/3
_shelx_space_group_comment
;
The symmetry employed for this shelxl refinement is uniquely defined
by the following loop, which should always be used as a source of
symmetry information in preference to the above space-group names.
They are only intended as comments.
;
_shelx_estimated_absorpt_t_max 0.986
_shelx_estimated_absorpt_t_min 0.946
_olex2_refinement_description
;
1. Fixed Uiso
 At 1.2 times of:
  All C(H) groups, All C(H,H) groups
2. Shared sites
{O1A, O1B}
{C1A, C1B}
3. Restrained distances
 N1B-H1A = N1A-H1A
 0.84 with sigma of 0.02
 C11B-Cl1B \\sim C13B-Cl1B
 with sigma of 0.005
4. Restrained planarity
 N2B, C9B, C10B, C11B, C12B, Cl1B, C13B, C14B
 with sigma of 0.01
 N2B, C15B, C16B, C17B, C18B, C19B, C20B
 with sigma of 0.01
5. Uiso/Uaniso restraints and constraints
Uanis(O1A) = Uanis(O1B)
Uanis(C1A) = Uanis(C1B)
Uanis(N1B) = Uanis(N1A)
Uanis(C2B) = Uanis(C2A)
Uanis(C3B) = Uanis(C3A)
Uanis(C6B) = Uanis(C7A)
Uanis(C7B) = Uanis(C6A)
Uanis(C4A) = Uanis(C8B)
Uanis(C8A) = Uanis(C5B)
Uanis(C20A) = Uanis(C16B)
Uanis(C17B) = Uanis(C19A)
Uanis(C18B) = Uanis(C18A)
Uanis(C19B) = Uanis(C17A)
Uanis(C16A) = Uanis(C20B)
Uanis(C8A) = Uanis(C4B)
Uanis(C13B) = Uanis(C14A)
Uanis(C13A) = Uanis(C12B)
Uanis(C11B) = Uanis(C12A)
Uanis(C10B) = Uanis(C11A)
Uanis(C9B) = Uanis(C10A)
Uanis(C9A) = Uanis(C14B)
Uanis(N2A) = Uanis(N2B)
Uanis(C15B) = Uanis(C15A)
6. Same fragment restrains
{Cl1A, O1A, N1A, N2A, C1A, C2A, C3A, C4A, C5A, C6A, C7A, C8A, C9A, C10A, C11A,
C12A, C13A, C14A, C15A, C16A, C17A, C18A, C19A, C20A} sigma for 1-2: 0.015,
1-3: 0.04
as
{Cl1B, O1B, N1B, N2B, C1B, C2B, C3B, C4B, C5B, C6B, C7B, C8B, C9B, C10B, C11B,
C12B, C13B, C14B, C15B, C16B, C17B, C18B, C19B, C20B}
7. Others
 Sof(Cl1B)=Sof(N1B)=Sof(N2B)=Sof(C2B)=Sof(H2BA)=Sof(H2BB)=Sof(C3B)=Sof(C4B)=
 Sof(H4B)=Sof(C5B)=Sof(H5B)=Sof(C6B)=Sof(C7B)=Sof(H7B)=Sof(C8B)=Sof(H8B)=
 Sof(C9B)=Sof(C10B)=Sof(H10B)=Sof(C11B)=Sof(H11B)=Sof(C12B)=Sof(C13B)=Sof(H13B)=
 Sof(C14B)=Sof(H14B)=Sof(C15B)=Sof(C16B)=Sof(H16B)=Sof(C17B)=Sof(H17B)=
 Sof(C18B)=Sof(H18B)=Sof(C19B)=Sof(H19B)=Sof(C20B)=Sof(H20B)=1-FVAR(1)
 Sof(O1B)=Sof(C1B)=0.5*(1-FVAR(2))
 Sof(O1A)=Sof(C1A)=0.5*FVAR(2)
 Sof(Cl1A)=Sof(N1A)=Sof(N2A)=Sof(C2A)=Sof(H2AA)=Sof(H2AB)=Sof(C3A)=Sof(C4A)=
 Sof(H4A)=Sof(C5A)=Sof(H5A)=Sof(C6A)=Sof(C7A)=Sof(H7A)=Sof(C8A)=Sof(H8A)=
 Sof(C9A)=Sof(C10A)=Sof(H10A)=Sof(C11A)=Sof(H11A)=Sof(C12A)=Sof(C13A)=Sof(H13A)=
 Sof(C14A)=Sof(H14A)=Sof(C15A)=Sof(C16A)=Sof(H16A)=Sof(C17A)=Sof(H17A)=
 Sof(C18A)=Sof(H18A)=Sof(C19A)=Sof(H19A)=Sof(C20A)=Sof(H20A)=FVAR(1)
8.a Secondary CH2 refined with riding coordinates:
 C2A(H2AA,H2AB), C2B(H2BA,H2BB)
8.b Aromatic/amide H refined with riding coordinates:
 C4A(H4A), C5A(H5A), C7A(H7A), C8A(H8A), C10A(H10A), C11A(H11A), C13A(H13A),
 C14A(H14A), C16A(H16A), C17A(H17A), C18A(H18A), C19A(H19A), C20A(H20A),
 C4B(H4B), C5B(H5B), C7B(H7B), C8B(H8B), C10B(H10B), C11B(H11B), C13B(H13B),
 C14B(H14B), C16B(H16B), C17B(H17B), C18B(H18B), C19B(H19B), C20B(H20B)
;
_olex2_submission_special_instructions 'No special instructions were received'

loop_
_space_group_symop_operation_xyz
'x, y, z'
'-x+1/2, -y+1/2, z'
'-x, y+1/2, -z+1/2'
'x+1/2, -y, -z+1/2'
'-x, -y, -z'
'x-1/2, y-1/2, -z'
'x, -y-1/2, z-1/2'
'-x-1/2, y, z-1/2'

loop_
_atom_site_label
_atom_site_type_symbol
_atom_site_fract_x
_atom_site_fract_y
_atom_site_fract_z
_atom_site_U_iso_or_equiv
_atom_site_adp_type
_atom_site_occupancy
_atom_site_site_symmetry_order
_atom_site_calc_flag
_atom_site_refinement_flags_posn
_atom_site_refinement_flags_adp
_atom_site_refinement_flags_occupancy
_atom_site_disorder_assembly
_atom_site_disorder_group
Cl1A Cl 0.65235(3) 0.69415(3) -0.01048(6) 0.04166(17) Uani 0.9453(10) 1 d D . . A 1
O1A O 0.250000 0.750000 1.09010(17) 0.0320(4) Uani 0.9453(10) 2 d DS T P A 1
N1A N 0.30726(8) 0.72645(8) 0.87503(16) 0.0217(3) Uani 0.9453(10) 1 d D . . A 1
N2A N 0.57662(8) 0.57345(8) 0.57423(18) 0.0302(4) Uani 0.9453(10) 1 d D . . A 1
C1A C 0.250000 0.750000 0.9519(2) 0.0218(5) Uani 0.9453(10) 2 d DS T P A 1
C2A C 0.37331(10) 0.70820(11) 0.9524(2) 0.0327(4) Uani 0.9453(10) 1 d D . . A 1
H2AA H 0.361260 0.678914 1.038088 0.039 Uiso 0.9453(10) 1 calc R . . A 1
H2AB H 0.396674 0.749384 0.991597 0.039 Uiso 0.9453(10) 1 calc R . . A 1
C3A C 0.42544(12) 0.67199(10) 0.8515(3) 0.0265(4) Uani 0.9453(10) 1 d D . . A 1
C4A C 0.46754(10) 0.70773(10) 0.7516(2) 0.0277(4) Uani 0.9453(10) 1 d D . . A 1
H4A H 0.462403 0.755234 0.746488 0.033 Uiso 0.9453(10) 1 calc R . . A 1
C5A C 0.51681(9) 0.67636(9) 0.6590(2) 0.0264(4) Uani 0.9453(10) 1 d D . . A 1
H5A H 0.544550 0.702181 0.590660 0.032 Uiso 0.9453(10) 1 calc R . . A 1
C6A C 0.52581(9) 0.60682(9) 0.6658(2) 0.0248(4) Uani 0.9453(10) 1 d D . . A 1
C7A C 0.48397(12) 0.57035(10) 0.7668(3) 0.0307(5) Uani 0.9453(10) 1 d D . . A 1
H7A H 0.489368 0.522900 0.773051 0.037 Uiso 0.9453(10) 1 calc R . . A 1
C8A C 0.43455(10) 0.60279(10) 0.8582(2) 0.0317(4) Uani 0.9453(10) 1 d D . . A 1
H8A H 0.406474 0.577222 0.926397 0.038 Uiso 0.9453(10) 1 calc R . . A 1
C9A C 0.59519(10) 0.60079(9) 0.4326(2) 0.0264(4) Uani 0.9453(10) 1 d D . . A 1
C10A C 0.54175(10) 0.61319(9) 0.3271(2) 0.0282(4) Uani 0.9453(10) 1 d D . . A 1
H10A H 0.492703 0.602824 0.349118 0.034 Uiso 0.9453(10) 1 calc R . . A 1
C11A C 0.55954(10) 0.64053(9) 0.1900(2) 0.0300(4) Uani 0.9453(10) 1 d D . . A 1
H11A H 0.522967 0.648538 0.117792 0.036 Uiso 0.9453(10) 1 calc R . . A 1
C12A C 0.63079(12) 0.65607(9) 0.1592(2) 0.0291(4) Uani 0.9453(10) 1 d D . . A 1
C13A C 0.68496(10) 0.64326(10) 0.2616(2) 0.0326(4) Uani 0.9453(10) 1 d D . . A 1
H13A H 0.733967 0.653400 0.238689 0.039 Uiso 0.9453(10) 1 calc R . . A 1
C14A C 0.66675(10) 0.61535(10) 0.3983(2) 0.0309(4) Uani 0.9453(10) 1 d D . . A 1
H14A H 0.703658 0.606142 0.469151 0.037 Uiso 0.9453(10) 1 calc R . . A 1
C15A C 0.62053(9) 0.52149(9) 0.6343(2) 0.0276(4) Uani 0.9453(10) 1 d D . . A 1
C16A C 0.63722(10) 0.46562(10) 0.5466(2) 0.0320(4) Uani 0.9453(10) 1 d D . . A 1
H16A H 0.619055 0.462411 0.447895 0.038 Uiso 0.9453(10) 1 calc R . . A 1
C17A C 0.68027(12) 0.41500(11) 0.6039(3) 0.0383(5) Uani 0.9453(10) 1 d D . . A 1
H17A H 0.691787 0.377097 0.543976 0.046 Uiso 0.9453(10) 1 calc R . . A 1
C18A C 0.70669(12) 0.41901(12) 0.7475(3) 0.0433(6) Uani 0.9453(10) 1 d D . . A 1
H18A H 0.736256 0.383988 0.785977 0.052 Uiso 0.9453(10) 1 calc R . . A 1
C19A C 0.69004(11) 0.47412(12) 0.8351(3) 0.0417(5) Uani 0.9453(10) 1 d D . . A 1
H19A H 0.707941 0.476794 0.934147 0.050 Uiso 0.9453(10) 1 calc R . . A 1
C20A C 0.64731(11) 0.52539(10) 0.7787(2) 0.0349(5) Uani 0.9453(10) 1 d D . . A 1
H20A H 0.636271 0.563343 0.838850 0.042 Uiso 0.9453(10) 1 calc R . . A 1
Cl1B Cl 0.2759(7) 0.2785(6) 0.8245(17) 0.080(4) Uani 0.0547(10) 1 d D . . A 2
O1B O 0.250000 0.750000 1.09010(17) 0.0320(4) Uani 0.0547(10) 2 d DS T P A 2
N1B N 0.3094(8) 0.7585(13) 0.864(2) 0.0217(3) Uani 0.0547(10) 1 d D . . A 2
N2B N 0.4919(8) 0.4934(7) 0.729(2) 0.0302(4) Uani 0.0547(10) 1 d D . . A 2
C1B C 0.250000 0.750000 0.9519(2) 0.0218(5) Uani 0.0547(10) 2 d DS T P A 2
C2B C 0.3851(10) 0.7539(12) 0.909(3) 0.0327(4) Uani 0.0547(10) 1 d D . . A 2
H2BA H 0.389360 0.761686 1.017235 0.039 Uiso 0.0547(10) 1 calc R . . A 2
H2BB H 0.413395 0.789181 0.856846 0.039 Uiso 0.0547(10) 1 calc R . . A 2
C3B C 0.415(2) 0.6853(11) 0.870(5) 0.0265(4) Uani 0.0547(10) 1 d D . . A 2
C4B C 0.3863(15) 0.6263(11) 0.925(3) 0.0317(4) Uani 0.0547(10) 1 d D . . A 2
H4B H 0.347613 0.628672 0.994903 0.038 Uiso 0.0547(10) 1 calc R . . A 2
C5B C 0.4120(14) 0.5636(12) 0.882(3) 0.0317(4) Uani 0.0547(10) 1 d D . . A 2
H5B H 0.390354 0.524024 0.920920 0.038 Uiso 0.0547(10) 1 calc R . . A 2
C6B C 0.470(2) 0.5582(9) 0.781(6) 0.0307(5) Uani 0.0547(10) 1 d D . . A 2
C7B C 0.5012(14) 0.6163(10) 0.725(3) 0.0248(4) Uani 0.0547(10) 1 d D . . A 2
H7B H 0.541571 0.613965 0.660065 0.030 Uiso 0.0547(10) 1 calc R . . A 2
C8B C 0.4721(17) 0.6790(11) 0.768(4) 0.0277(4) Uani 0.0547(10) 1 d D . . A 2
H8B H 0.492039 0.718667 0.726028 0.033 Uiso 0.0547(10) 1 calc R . . A 2
C9B C 0.4397(8) 0.4415(7) 0.7517(17) 0.0282(4) Uani 0.0547(10) 1 d D . . A 2
C10B C 0.4510(11) 0.3949(9) 0.864(2) 0.0300(4) Uani 0.0547(10) 1 d D . . A 2
H10B H 0.492658 0.396881 0.926425 0.036 Uiso 0.0547(10) 1 calc R . . A 2
C11B C 0.3996(9) 0.3458(11) 0.882(2) 0.0291(4) Uani 0.0547(10) 1 d D . . A 2
H11B H 0.406024 0.313185 0.958452 0.035 Uiso 0.0547(10) 1 calc R . . A 2
C12B C 0.3392(9) 0.3423(7) 0.7939(19) 0.0326(4) Uani 0.0547(10) 1 d D . . A 2
C13B C 0.3272(12) 0.3881(8) 0.682(2) 0.0309(4) Uani 0.0547(10) 1 d D . . A 2
H13B H 0.285287 0.385593 0.620631 0.037 Uiso 0.0547(10) 1 calc R . . A 2
C14B C 0.3788(10) 0.4383(10) 0.661(2) 0.0264(4) Uani 0.0547(10) 1 d D . . A 2
H14B H 0.372225 0.470750 0.584874 0.032 Uiso 0.0547(10) 1 calc R . . A 2
C15B C 0.5661(9) 0.4772(8) 0.7288(17) 0.0276(4) Uani 0.0547(10) 1 d D . . A 2
C16B C 0.6173(13) 0.5143(12) 0.808(3) 0.0349(5) Uani 0.0547(10) 1 d D . . A 2
H16B H 0.601908 0.552017 0.865127 0.042 Uiso 0.0547(10) 1 calc R . . A 2
C17B C 0.6897(14) 0.4977(15) 0.807(3) 0.0417(5) Uani 0.0547(10) 1 d D . . A 2
H17B H 0.723416 0.523817 0.861656 0.050 Uiso 0.0547(10) 1 calc R . . A 2
C18B C 0.7131(15) 0.4432(14) 0.725(3) 0.0433(6) Uani 0.0547(10) 1 d D . . A 2
H18B H 0.762904 0.431228 0.723225 0.052 Uiso 0.0547(10) 1 calc R . . A 2
C19B C 0.6627(13) 0.4065(14) 0.647(3) 0.0383(5) Uani 0.0547(10) 1 d D . . A 2
H19B H 0.678653 0.368766 0.591110 0.046 Uiso 0.0547(10) 1 calc R . . A 2
C20B C 0.5898(12) 0.4222(11) 0.647(3) 0.0320(4) Uani 0.0547(10) 1 d D . . A 2
H20B H 0.556465 0.395904 0.590825 0.038 Uiso 0.0547(10) 1 calc R . . A 2
H1A H 0.3064(11) 0.7330(9) 0.7880(17) 0.031(5) Uiso 1 1 d D . . . .

loop_
_atom_site_aniso_label
_atom_site_aniso_U_11
_atom_site_aniso_U_22
_atom_site_aniso_U_33
_atom_site_aniso_U_23
_atom_site_aniso_U_13
_atom_site_aniso_U_12
Cl1A 0.0487(3) 0.0470(3) 0.0292(3) 0.0076(2) 0.0100(2) 0.0131(2)
O1A 0.0292(9) 0.0553(11) 0.0115(8) 0.000 0.000 0.0055(8)
N1A 0.0218(7) 0.0325(8) 0.0108(7) -0.0010(6) -0.0022(5) 0.0037(6)
N2A 0.0284(8) 0.0319(8) 0.0302(8) 0.0064(7) 0.0050(7) 0.0113(6)
C1A 0.0220(10) 0.0280(11) 0.0154(10) 0.000 0.000 0.0000(9)
C2A 0.0277(9) 0.0506(12) 0.0198(9) -0.0053(8) -0.0058(7) 0.0098(9)
C3A 0.0203(10) 0.0389(11) 0.0202(11) -0.0008(9) -0.0053(7) 0.0062(8)
C4A 0.0273(9) 0.0278(9) 0.0280(10) -0.0006(8) -0.0052(7) 0.0053(8)
C5A 0.0231(9) 0.0289(9) 0.0273(9) 0.0030(7) -0.0005(7) 0.0000(7)
C6A 0.0191(8) 0.0293(9) 0.0261(10) 0.0017(7) -0.0021(7) 0.0041(7)
C7A 0.0291(12) 0.0283(10) 0.0347(11) 0.0043(10) 0.0012(9) 0.0016(8)
C8A 0.0259(9) 0.0402(11) 0.0291(10) 0.0065(8) 0.0019(8) -0.0022(8)
C9A 0.0273(9) 0.0241(8) 0.0278(9) 0.0008(7) 0.0017(7) 0.0051(7)
C10A 0.0229(8) 0.0268(9) 0.0349(10) -0.0009(8) -0.0012(8) 0.0028(7)
C11A 0.0315(10) 0.0288(9) 0.0297(10) -0.0024(8) -0.0071(8) 0.0072(8)
C12A 0.0328(10) 0.0291(9) 0.0254(10) -0.0016(8) 0.0013(8) 0.0062(8)
C13A 0.0270(10) 0.0394(11) 0.0314(10) 0.0030(9) 0.0031(8) 0.0030(8)
C14A 0.0248(9) 0.0382(10) 0.0299(10) 0.0003(9) -0.0023(8) 0.0043(8)
C15A 0.0209(8) 0.0268(9) 0.0350(10) 0.0075(8) 0.0038(7) 0.0033(7)
C16A 0.0273(9) 0.0330(10) 0.0358(10) 0.0020(8) 0.0058(8) 0.0025(8)
C17A 0.0373(11) 0.0304(10) 0.0472(14) 0.0070(9) 0.0147(10) 0.0090(9)
C18A 0.0375(11) 0.0401(12) 0.0521(14) 0.0174(10) 0.0096(10) 0.0164(10)
C19A 0.0338(10) 0.0510(14) 0.0403(12) 0.0150(10) -0.0044(9) 0.0080(10)
C20A 0.0291(10) 0.0348(10) 0.0408(12) 0.0033(9) -0.0009(9) 0.0047(9)
Cl1B 0.084(9) 0.051(6) 0.107(11) 0.000(7) 0.025(8) -0.028(6)
O1B 0.0292(9) 0.0553(11) 0.0115(8) 0.000 0.000 0.0055(8)
N1B 0.0218(7) 0.0325(8) 0.0108(7) -0.0010(6) -0.0022(5) 0.0037(6)
N2B 0.0284(8) 0.0319(8) 0.0302(8) 0.0064(7) 0.0050(7) 0.0113(6)
C1B 0.0220(10) 0.0280(11) 0.0154(10) 0.000 0.000 0.0000(9)
C2B 0.0277(9) 0.0506(12) 0.0198(9) -0.0053(8) -0.0058(7) 0.0098(9)
C3B 0.0203(10) 0.0389(11) 0.0202(11) -0.0008(9) -0.0053(7) 0.0062(8)
C4B 0.0259(9) 0.0402(11) 0.0291(10) 0.0065(8) 0.0019(8) -0.0022(8)
C5B 0.0259(9) 0.0402(11) 0.0291(10) 0.0065(8) 0.0019(8) -0.0022(8)
C6B 0.0291(12) 0.0283(10) 0.0347(11) 0.0043(10) 0.0012(9) 0.0016(8)
C7B 0.0191(8) 0.0293(9) 0.0261(10) 0.0017(7) -0.0021(7) 0.0041(7)
C8B 0.0273(9) 0.0278(9) 0.0280(10) -0.0006(8) -0.0052(7) 0.0053(8)
C9B 0.0229(8) 0.0268(9) 0.0349(10) -0.0009(8) -0.0012(8) 0.0028(7)
C10B 0.0315(10) 0.0288(9) 0.0297(10) -0.0024(8) -0.0071(8) 0.0072(8)
C11B 0.0328(10) 0.0291(9) 0.0254(10) -0.0016(8) 0.0013(8) 0.0062(8)
C12B 0.0270(10) 0.0394(11) 0.0314(10) 0.0030(9) 0.0031(8) 0.0030(8)
C13B 0.0248(9) 0.0382(10) 0.0299(10) 0.0003(9) -0.0023(8) 0.0043(8)
C14B 0.0273(9) 0.0241(8) 0.0278(9) 0.0008(7) 0.0017(7) 0.0051(7)
C15B 0.0209(8) 0.0268(9) 0.0350(10) 0.0075(8) 0.0038(7) 0.0033(7)
C16B 0.0291(10) 0.0348(10) 0.0408(12) 0.0033(9) -0.0009(9) 0.0047(9)
C17B 0.0338(10) 0.0510(14) 0.0403(12) 0.0150(10) -0.0044(9) 0.0080(10)
C18B 0.0375(11) 0.0401(12) 0.0521(14) 0.0174(10) 0.0096(10) 0.0164(10)
C19B 0.0373(11) 0.0304(10) 0.0472(14) 0.0070(9) 0.0147(10) 0.0090(9)
C20B 0.0273(9) 0.0330(10) 0.0358(10) 0.0020(8) 0.0058(8) 0.0025(8)

loop_
_atom_type_symbol
_atom_type_description
_atom_type_scat_dispersion_real
_atom_type_scat_dispersion_imag
_atom_type_scat_source
C C 0.0033 0.0016 'International Tables Vol C Tables 4.2.6.8 and 6.1.1.4'
H H 0.0000 0.0000 'International Tables Vol C Tables 4.2.6.8 and 6.1.1.4'
Cl Cl 0.1484 0.1585 'International Tables Vol C Tables 4.2.6.8 and 6.1.1.4'
N N 0.0061 0.0033 'International Tables Vol C Tables 4.2.6.8 and 6.1.1.4'
O O 0.0106 0.0060 'International Tables Vol C Tables 4.2.6.8 and 6.1.1.4'

loop_
_geom_angle_atom_site_label_1
_geom_angle_atom_site_label_2
_geom_angle_atom_site_label_3
_geom_angle
_geom_angle_site_symmetry_1
_geom_angle_site_symmetry_3
_geom_angle_publ_flag
C1A N1A C2A 120.13(15) . . ?
C1A N1A H1A 115.6(14) . . ?
C2A N1A H1A 122.1(15) . . ?
C6A N2A C9A 120.02(14) . . ?
C6A N2A C15A 119.98(15) . . ?
C15A N2A C9A 118.62(14) . . ?
O1A C1A N1A 120.84(10) . 2_565 ?
O1A C1A N1A 120.84(10) . . ?
N1A C1A N1A 118.3(2) 2_565 . ?
N1A C2A H2AA 109.3 . . ?
N1A C2A H2AB 109.3 . . ?
N1A C2A C3A 111.69(17) . . ?
H2AA C2A H2AB 107.9 . . ?
C3A C2A H2AA 109.3 . . ?
C3A C2A H2AB 109.3 . . ?
C4A C3A C2A 120.29(19) . . ?
C4A C3A C8A 117.96(17) . . ?
C8A C3A C2A 121.7(2) . . ?
C3A C4A H4A 119.0 . . ?
C5A C4A C3A 121.92(18) . . ?
C5A C4A H4A 119.0 . . ?
C4A C5A H5A 120.0 . . ?
C4A C5A C6A 119.99(17) . . ?
C6A C5A H5A 120.0 . . ?
C5A C6A N2A 121.27(16) . . ?
C5A C6A C7A 118.57(17) . . ?
C7A C6A N2A 120.16(17) . . ?
C6A C7A H7A 119.7 . . ?
C8A C7A C6A 120.51(18) . . ?
C8A C7A H7A 119.7 . . ?
C3A C8A H8A 119.5 . . ?
C7A C8A C3A 121.05(19) . . ?
C7A C8A H8A 119.5 . . ?
C10A C9A N2A 120.33(16) . . ?
C14A C9A N2A 120.46(16) . . ?
C14A C9A C10A 119.21(17) . . ?
C9A C10A H10A 119.8 . . ?
C11A C10A C9A 120.44(17) . . ?
C11A C10A H10A 119.8 . . ?
C10A C11A H11A 120.2 . . ?
C12A C11A C10A 119.52(17) . . ?
C12A C11A H11A 120.2 . . ?
C11A C12A Cl1A 119.32(16) . . ?
C11A C12A C13A 121.02(18) . . ?
C13A C12A Cl1A 119.65(16) . . ?
C12A C13A H13A 120.4 . . ?
C12A C13A C14A 119.10(18) . . ?
C14A C13A H13A 120.4 . . ?
C9A C14A C13A 120.67(18) . . ?
C9A C14A H14A 119.7 . . ?
C13A C14A H14A 119.7 . . ?
C16A C15A N2A 119.39(17) . . ?
C20A C15A N2A 121.14(17) . . ?
C20A C15A C16A 119.46(17) . . ?
C15A C16A H16A 120.1 . . ?
C17A C16A C15A 119.8(2) . . ?
C17A C16A H16A 120.1 . . ?
C16A C17A H17A 119.7 . . ?
C18A C17A C16A 120.6(2) . . ?
C18A C17A H17A 119.7 . . ?
C17A C18A H18A 120.1 . . ?
C17A C18A C19A 119.89(19) . . ?
C19A C18A H18A 120.1 . . ?
C18A C19A H19A 120.0 . . ?
C18A C19A C20A 120.1(2) . . ?
C20A C19A H19A 120.0 . . ?
C15A C20A H20A 119.9 . . ?
C19A C20A C15A 120.2(2) . . ?
C19A C20A H20A 119.9 . . ?
Cl1B Cl1B C12B 170.6(5) 2 . ?
C1B N1B C2B 127.6(19) . . ?
C1B N1B H1A 110(2) . . ?
C2B N1B H1A 104(2) . . ?
C9B N2B C6B 114.2(12) . . ?
C15B N2B C6B 119(2) . . ?
C15B N2B C9B 119.5(10) . . ?
O1B C1B N1B 125.3(9) . . ?
O1B C1B N1B 125.3(9) . 2_565 ?
N1B C1B N1B 109.4(17) . 2_565 ?
N1B C2B H2BA 109.6 . . ?
N1B C2B H2BB 109.6 . . ?
N1B C2B C3B 110(2) . . ?
H2BA C2B H2BB 108.1 . . ?
C3B C2B H2BA 109.6 . . ?
C3B C2B H2BB 109.6 . . ?
C4B C3B C2B 123(2) . . ?
C4B C3B C8B 116.7(17) . . ?
C8B C3B C2B 120.6(19) . . ?
C3B C4B H4B 119.1 . . ?
C3B C4B C5B 121.8(19) . . ?
C5B C4B H4B 119.1 . . ?
C4B C5B H5B 119.7 . . ?
C4B C5B C6B 120.7(18) . . ?
C6B C5B H5B 119.7 . . ?
C5B C6B N2B 119.9(17) . . ?
C7B C6B N2B 120.7(18) . . ?
C7B C6B C5B 119.2(16) . . ?
C6B C7B H7B 120.8 . . ?
C6B C7B C8B 118.5(19) . . ?
C8B C7B H7B 120.8 . . ?
C3B C8B C7B 123.0(19) . . ?
C3B C8B H8B 118.5 . . ?
C7B C8B H8B 118.5 . . ?
C10B C9B N2B 119.0(15) . . ?
C10B C9B C14B 121.3(15) . . ?
C14B C9B N2B 119.8(15) . . ?
C9B C10B H10B 121.5 . . ?
C11B C10B C9B 117.1(18) . . ?
C11B C10B H10B 121.5 . . ?
C10B C11B H11B 118.9 . . ?
C10B C11B C12B 122.2(19) . . ?
C12B C11B H11B 118.9 . . ?
C11B C12B Cl1B 119.4(10) . . ?
C11B C12B C13B 121.4(16) . . ?
C13B C12B Cl1B 119.2(11) . . ?
C12B C13B H13B 121.3 . . ?
C12B C13B C14B 117.4(18) . . ?
C14B C13B H13B 121.3 . . ?
C9B C14B C13B 120.7(18) . . ?
C9B C14B H14B 119.7 . . ?
C13B C14B H14B 119.7 . . ?
C16B C15B N2B 122.6(17) . . ?
C20B C15B N2B 119.1(16) . . ?
C20B C15B C16B 118.2(16) . . ?
C15B C16B H16B 119.1 . . ?
C17B C16B C15B 122(2) . . ?
C17B C16B H16B 119.1 . . ?
C16B C17B H17B 120.0 . . ?
C18B C17B C16B 120(2) . . ?
C18B C17B H17B 120.0 . . ?
C17B C18B H18B 120.8 . . ?
C19B C18B C17B 118(2) . . ?
C19B C18B H18B 120.8 . . ?
C18B C19B H19B 118.6 . . ?
C18B C19B C20B 123(2) . . ?
C20B C19B H19B 118.6 . . ?
C15B C20B H20B 120.6 . . ?
C19B C20B C15B 118.8(19) . . ?
C19B C20B H20B 120.6 . . ?

loop_
_geom_bond_atom_site_label_1
_geom_bond_atom_site_label_2
_geom_bond_distance
_geom_bond_site_symmetry_2
_geom_bond_publ_flag
Cl1A C12A 1.747(2) . ?
O1A C1A 1.240(3) . ?
N1A C1A 1.3471(18) . ?
N1A C2A 1.450(2) . ?
N1A H1A 0.793(15) . ?
N2A C6A 1.413(2) . ?
N2A C9A 1.425(2) . ?
N2A C15A 1.420(2) . ?
C2A H2AA 0.9900 . ?
C2A H2AB 0.9900 . ?
C2A C3A 1.505(3) . ?
C3A C4A 1.384(3) . ?
C3A C8A 1.387(3) . ?
C4A H4A 0.9500 . ?
C4A C5A 1.382(3) . ?
C5A H5A 0.9500 . ?
C5A C6A 1.393(2) . ?
C6A C7A 1.395(3) . ?
C7A H7A 0.9500 . ?
C7A C8A 1.386(3) . ?
C8A H8A 0.9500 . ?
C9A C10A 1.391(3) . ?
C9A C14A 1.388(3) . ?
C10A H10A 0.9500 . ?
C10A C11A 1.385(3) . ?
C11A H11A 0.9500 . ?
C11A C12A 1.380(3) . ?
C12A C13A 1.383(3) . ?
C13A H13A 0.9500 . ?
C13A C14A 1.389(3) . ?
C14A H14A 0.9500 . ?
C15A C16A 1.396(3) . ?
C15A C20A 1.390(3) . ?
C16A H16A 0.9500 . ?
C16A C17A 1.382(3) . ?
C17A H17A 0.9500 . ?
C17A C18A 1.380(3) . ?
C18A H18A 0.9500 . ?
C18A C19A 1.383(3) . ?
C19A H19A 0.9500 . ?
C19A C20A 1.385(3) . ?
C20A H20A 0.9500 . ?
Cl1B Cl1B 1.48(2) 2 ?
Cl1B C12B 1.747(13) . ?
O1B C1B 1.240(3) . ?
N1B C1B 1.360(13) . ?
N1B C2B 1.456(14) . ?
N1B H1A 0.855(17) . ?
N2B C6B 1.431(13) . ?
N2B C9B 1.428(13) . ?
N2B C15B 1.407(13) . ?
C2B H2BA 0.9900 . ?
C2B H2BB 0.9900 . ?
C2B C3B 1.514(14) . ?
C3B C4B 1.382(15) . ?
C3B C8B 1.396(15) . ?
C4B H4B 0.9500 . ?
C4B C5B 1.390(14) . ?
C5B H5B 0.9500 . ?
C5B C6B 1.401(14) . ?
C6B C7B 1.387(14) . ?
C7B H7B 0.9500 . ?
C7B C8B 1.410(14) . ?
C8B H8B 0.9500 . ?
C9B C10B 1.387(14) . ?
C9B C14B 1.388(14) . ?
C10B H10B 0.9500 . ?
C10B C11B 1.371(14) . ?
C11B H11B 0.9500 . ?
C11B C12B 1.371(14) . ?
C12B C13B 1.375(14) . ?
C13B H13B 0.9500 . ?
C13B C14B 1.392(14) . ?
C14B H14B 0.9500 . ?
C15B C16B 1.397(14) . ?
C15B C20B 1.390(14) . ?
C16B H16B 0.9500 . ?
C16B C17B 1.376(15) . ?
C17B H17B 0.9500 . ?
C17B C18B 1.376(15) . ?
C18B H18B 0.9500 . ?
C18B C19B 1.376(15) . ?
C19B H19B 0.9500 . ?
C19B C20B 1.383(15) . ?
C20B H20B 0.9500 . ?

loop_
_geom_hbond_atom_site_label_D
_geom_hbond_atom_site_label_H
_geom_hbond_atom_site_label_A
_geom_hbond_distance_DH
_geom_hbond_distance_HA
_geom_hbond_distance_DA
_geom_hbond_angle_DHA
_geom_hbond_site_symmetry_A
_geom_hbond_publ_flag
N1A H1A O1A 0.793(15) 2.087(16) 2.808(2) 151.2(19) 7_575 yes
N1B H1A O1B 0.855(17) 2.087(16) 2.70(2) 128(2) 7_575 yes

loop_
_geom_torsion_atom_site_label_1
_geom_torsion_atom_site_label_2
_geom_torsion_atom_site_label_3
_geom_torsion_atom_site_label_4
_geom_torsion
_geom_torsion_site_symmetry_1
_geom_torsion_site_symmetry_2
_geom_torsion_site_symmetry_3
_geom_torsion_site_symmetry_4
_geom_torsion_publ_flag
Cl1A C12A C13A C14A 177.53(15) . . . . ?
N1A C2A C3A C4A 79.0(3) . . . . ?
N1A C2A C3A C8A -102.9(3) . . . . ?
N2A C6A C7A C8A 179.3(2) . . . . ?
N2A C9A C10A C11A 179.20(16) . . . . ?
N2A C9A C14A C13A -178.71(17) . . . . ?
N2A C15A C16A C17A 179.62(17) . . . . ?
N2A C15A C20A C19A 179.99(19) . . . . ?
C1A N1A C2A C3A 169.98(16) . . . . ?
C2A N1A C1A O1A -7.42(19) . . . . ?
C2A N1A C1A N1A 172.58(19) . . . 2_565 ?
C2A C3A C4A C5A 178.92(19) . . . . ?
C2A C3A C8A C7A -178.5(2) . . . . ?
C3A C4A C5A C6A -0.7(3) . . . . ?
C4A C3A C8A C7A -0.4(4) . . . . ?
C4A C5A C6A N2A -178.97(17) . . . . ?
C4A C5A C6A C7A 0.3(3) . . . . ?
C5A C6A C7A C8A 0.0(3) . . . . ?
C6A N2A C9A C10A -56.7(2) . . . . ?
C6A N2A C9A C14A 123.34(19) . . . . ?
C6A N2A C15A C16A 143.06(18) . . . . ?
C6A N2A C15A C20A -37.1(3) . . . . ?
C6A C7A C8A C3A 0.0(4) . . . . ?
C8A C3A C4A C5A 0.8(3) . . . . ?
C9A N2A C6A C5A -28.8(3) . . . . ?
C9A N2A C6A C7A 151.9(2) . . . . ?
C9A N2A C15A C16A -50.3(2) . . . . ?
C9A N2A C15A C20A 129.49(19) . . . . ?
C9A C10A C11A C12A -0.6(3) . . . . ?
C10A C9A C14A C13A 1.3(3) . . . . ?
C10A C11A C12A Cl1A -177.05(14) . . . . ?
C10A C11A C12A C13A 1.6(3) . . . . ?
C11A C12A C13A C14A -1.1(3) . . . . ?
C12A C13A C14A C9A -0.4(3) . . . . ?
C14A C9A C10A C11A -0.8(3) . . . . ?
C15A N2A C6A C5A 137.65(18) . . . . ?
C15A N2A C6A C7A -41.6(3) . . . . ?
C15A N2A C9A C10A 136.72(18) . . . . ?
C15A N2A C9A C14A -43.3(3) . . . . ?
C15A C16A C17A C18A 0.3(3) . . . . ?
C16A C15A C20A C19A -0.2(3) . . . . ?
C16A C17A C18A C19A 0.0(3) . . . . ?
C17A C18A C19A C20A -0.4(3) . . . . ?
C18A C19A C20A C15A 0.5(3) . . . . ?
C20A C15A C16A C17A -0.2(3) . . . . ?
Cl1B C12B C13B C14B 179.8(5) . . . . ?
N1B C2B C3B C4B -59(5) . . . . ?
N1B C2B C3B C8B 117(4) . . . . ?
N2B C6B C7B C8B 173(4) . . . . ?
N2B C9B C10B C11B -179.9(3) . . . . ?
N2B C9B C14B C13B -180.0(4) . . . . ?
N2B C15B C16B C17B -179.9(3) . . . . ?
N2B C15B C20B C19B -179.9(4) . . . . ?
C1B N1B C2B C3B 98(3) . . . . ?
C2B N1B C1B O1B 15(3) . . . . ?
C2B N1B C1B N1B -165(3) . . . 2_565 ?
C2B C3B C4B C5B 176(4) . . . . ?
C2B C3B C8B C7B -178(4) . . . . ?
C3B C4B C5B C6B 1(6) . . . . ?
C4B C3B C8B C7B -2(7) . . . . ?
C4B C5B C6B N2B -175(4) . . . . ?
C4B C5B C6B C7B 0(7) . . . . ?
C5B C6B C7B C8B -3(7) . . . . ?
C6B N2B C9B C10B -105(3) . . . . ?
C6B N2B C9B C14B 75(3) . . . . ?
C6B N2B C15B C16B 15(3) . . . . ?
C6B N2B C15B C20B -164(3) . . . . ?
C6B C7B C8B C3B 4(7) . . . . ?
C8B C3B C4B C5B 0(7) . . . . ?
C9B N2B C6B C5B 17(6) . . . . ?
C9B N2B C6B C7B -158(4) . . . . ?
C9B N2B C15B C16B -133.1(15) . . . . ?
C9B N2B C15B C20B 46.9(15) . . . . ?
C9B C10B C11B C12B -0.1(7) . . . . ?
C10B C9B C14B C13B 0.1(6) . . . . ?
C10B C11B C12B Cl1B -179.7(4) . . . . ?
C10B C11B C12B C13B 0.1(9) . . . . ?
C11B C12B C13B C14B 0.0(9) . . . . ?
C12B C13B C14B C9B -0.1(8) . . . . ?
C14B C9B C10B C11B 0.0(4) . . . . ?
C15B N2B C6B C5B -133(4) . . . . ?
C15B N2B C6B C7B 51(6) . . . . ?
C15B N2B C9B C10B 45.0(14) . . . . ?
C15B N2B C9B C14B -134.9(15) . . . . ?
C15B C16B C17B C18B -0.1(7) . . . . ?
C16B C15B C20B C19B 0.2(6) . . . . ?
C16B C17B C18B C19B 0.0(9) . . . . ?
C17B C18B C19B C20B 0.2(10) . . . . ?
C18B C19B C20B C15B -0.3(9) . . . . ?
C20B C15B C16B C17B 0.0(4) . . . . ?
